data_4329657
loop_
_publ_author_name
'Shuao Wang'
'Juan Diwu'
'Evgeny V. Alekseev'
'Laurent J. Jouffret'
'Wulf Depmeier'
'Thomas E. Albrecht-Schmitt'

_publ_section_title
;
 Cation-Cation Interactions between Neptunyl(VI) Units
;
_journal_name_full 'Inorganic Chemistry'
_journal_page_first 7016
_journal_page_last 7018
_journal_paper_doi 10.1021/ic3009305
_journal_volume 51
_journal_year 2012
_chemical_formula_moiety Na[(NpO2)4B15O24(OH)5(H2O)](ClO4)0.75H2O
_chemical_formula_sum 'B15 Cl Na Np4 O42.75'
_chemical_formula_weight 1852.59
_chemical_name_common 'Sodium neptunyl(V/VI) borate perchlorate hydrate'
_chemical_name_systematic
; 
 ? 
;
_space_group_IT_number 2
_symmetry_cell_setting triclinic
_symmetry_space_group_name_Hall '-P 1'
_symmetry_space_group_name_H-M 'P -1'
_atom_sites_solution_hydrogens none
_atom_sites_solution_primary direct
_atom_sites_solution_secondary difmap
_audit_creation_method SHELXL-97
_cell_angle_alpha 84.229(12)
_cell_angle_beta 78.955(8)
_cell_angle_gamma 86.853(9)
_cell_formula_units_Z 2
_cell_length_a 6.466(4)
_cell_length_b 15.816(9)
_cell_length_c 16.644(10)
_cell_measurement_reflns_used 7535
_cell_measurement_temperature 100(2)
_cell_measurement_theta_max 27.69
_cell_measurement_theta_min 1.25
_cell_volume 1661.0(17)
_computing_cell_refinement 'smart saint'
_computing_data_collection smart
_computing_data_reduction SAINT
_computing_molecular_graphics 'SHELXP-97 (Sheldrick, 1997)'
_computing_publication_material 'SHELXCIF-97 (Sheldrick, 2000)'
_computing_structure_refinement 'SHELXL-97 (Sheldrick, 1997)'
_computing_structure_solution 'SHELXS-97 (Sheldrick, 1990)'
_diffrn_ambient_temperature 100(2)
_diffrn_detector_area_resol_mean 0
_diffrn_measured_fraction_theta_full 0.968
_diffrn_measured_fraction_theta_max 0.968
_diffrn_measurement_device_type 'BRUKER apex II'
_diffrn_measurement_method '0.5 wide w/ exposures'
_diffrn_radiation_monochromator 'Quazar optics'
_diffrn_radiation_source 'Imus microfocused'
_diffrn_radiation_type MoK\a
_diffrn_radiation_wavelength 0.71073
_diffrn_reflns_av_R_equivalents 0.1175
_diffrn_reflns_av_sigmaI/netI 0.1594
_diffrn_reflns_limit_h_max 8
_diffrn_reflns_limit_h_min -8
_diffrn_reflns_limit_k_max 20
_diffrn_reflns_limit_k_min -20
_diffrn_reflns_limit_l_max 21
_diffrn_reflns_limit_l_min -21
_diffrn_reflns_number 19027
_diffrn_reflns_theta_full 27.69
_diffrn_reflns_theta_max 27.69
_diffrn_reflns_theta_min 1.25
_exptl_absorpt_coefficient_mu 12.653
_exptl_absorpt_correction_T_max 0.915
_exptl_absorpt_correction_T_min 0.796
_exptl_absorpt_correction_type numerical
_exptl_absorpt_process_details SHELTXPREP
_exptl_crystal_colour 'Nearly colourless'
_exptl_crystal_density_diffrn 3.704
_exptl_crystal_density_meas ?
_exptl_crystal_description Needle
_exptl_crystal_F_000 1634
_exptl_crystal_size_max 0.073
_exptl_crystal_size_mid 0.015
_exptl_crystal_size_min 0.007
_refine_diff_density_max 3.265
_refine_diff_density_min -3.975
_refine_diff_density_rms 0.547
_refine_ls_extinction_coef 0.00039(6)
_refine_ls_extinction_expression Fc^*^=kFc[1+0.001xFc^2^\l^3^/sin(2\q)]^-1/4^
_refine_ls_extinction_method SHELXL
_refine_ls_goodness_of_fit_ref 0.959
_refine_ls_hydrogen_treatment none
_refine_ls_matrix_type full
_refine_ls_number_parameters 305
_refine_ls_number_reflns 7535
_refine_ls_number_restraints 0
_refine_ls_restrained_S_all 0.959
_refine_ls_R_factor_all 0.1222
_refine_ls_R_factor_gt 0.0579
_refine_ls_shift/su_max 0.005
_refine_ls_shift/su_mean 0.000
_refine_ls_structure_factor_coef Fsqd
_refine_ls_weighting_details 'calc w=1/[\s^2^(Fo^2^)+(0.0368P)^2^+0.0000P] where P=(Fo^2^+2Fc^2^)/3'
_refine_ls_weighting_scheme calc
_refine_ls_wR_factor_gt 0.1025
_refine_ls_wR_factor_ref 0.1222
_reflns_number_gt 4558
_reflns_number_total 7535
_reflns_threshold_expression >2sigma(I)
_cod_data_source_file ic3009305_si_002.cif
_cod_data_source_block NaNpBO-1
_cod_depositor_comments
;
The following automatic conversions were performed:

'_exptl_crystal_density_meas' value 'N/A' was changed to '?' - the
value is perceived as not measured.

Automatic conversion script
Id: cif_fix_values 3008 2015-01-20 13:52:24Z robertas 
;
_cod_database_code 4329657

loop_
_symmetry_equiv_pos_as_xyz
'x, y, z'
'-x, -y, -z'

loop_
_atom_site_label
_atom_site_type_symbol
_atom_site_fract_x
_atom_site_fract_y
_atom_site_fract_z
_atom_site_U_iso_or_equiv
_atom_site_adp_type
_atom_site_occupancy
_atom_site_symmetry_multiplicity
_atom_site_calc_flag
_atom_site_refinement_flags
Np1 Np 0.95663(10) 0.77471(4) 0.02472(4) 0.00620(16) Uani 1 1 d .
Np2 Np 0.28665(10) 0.78460(4) -0.64331(4) 0.00811(17) Uani 1 1 d .
Np3 Np 0.94328(10) 0.53720(4) 0.16236(4) 0.00799(17) Uani 1 1 d .
Np4 Np 0.63500(10) 0.70705(4) -0.30573(4) 0.00751(17) Uani 1 1 d .
Na1 Na 0.8689(11) 1.0102(5) 0.1192(5) 0.0280(19) Uani 1 1 d .
B1 B 0.878(3) 0.6954(12) -0.4828(11) 0.007(4) Uiso 1 1 d .
B2 B 0.536(3) 0.7762(13) -0.5011(12) 0.011(4) Uiso 1 1 d .
B3 B 0.854(3) 0.6902(12) -0.1624(11) 0.007(4) Uiso 1 1 d .
B4 B -0.187(3) 0.7392(12) -0.6143(10) 0.004(4) Uiso 1 1 d .
B5 B 0.156(3) 0.6648(13) -0.2718(12) 0.013(4) Uiso 1 1 d .
B6 B 0.865(3) 0.5854(12) -0.5752(11) 0.008(4) Uiso 1 1 d .
B7 B 1.202(3) 0.7171(12) -0.1383(10) 0.005(4) Uiso 1 1 d .
B8 B 0.192(3) 0.7195(12) -0.4192(11) 0.007(4) Uiso 1 1 d .
B9 B 0.485(3) 0.7826(11) 0.0568(10) 0.004(4) Uiso 1 1 d .
B10 B -0.149(3) 0.8133(12) -0.7587(10) 0.005(4) Uiso 1 1 d .
B11 B 0.391(3) 0.9842(13) 0.1247(12) 0.013(4) Uiso 1 1 d .
B12 B 0.526(3) 0.8479(13) -0.8173(12) 0.013(4) Uiso 1 1 d .
B13 B 0.518(3) 0.7065(11) -0.0746(10) 0.003(3) Uiso 1 1 d .
B14 B 0.188(3) 0.8551(12) 0.1459(11) 0.006(4) Uiso 1 1 d .
B15 B 0.699(3) 0.5648(13) -0.0768(12) 0.015(4) Uiso 1 1 d .
O1 O 0.2781(16) 0.7026(7) -0.3503(6) 0.009(2) Uiso 1 1 d .
O2 O -0.0668(16) 0.7848(7) -0.6920(6) 0.008(2) Uiso 1 1 d .
O3 O 0.6087(16) 0.7770(7) -0.5869(6) 0.008(2) Uiso 1 1 d .
O4 O 1.2887(16) 0.6854(7) -0.2103(6) 0.007(2) Uiso 1 1 d .
O5 O 0.9483(16) 0.6998(7) -0.2496(6) 0.007(2) Uiso 1 1 d .
O6 O 0.6567(16) 0.7157(7) -0.4522(6) 0.007(2) Uiso 1 1 d .
O7 O 0.6101(16) 0.7992(7) 0.1087(6) 0.006(2) Uiso 1 1 d .
O8 O 0.9806(17) 0.7043(7) -0.4129(6) 0.010(2) Uiso 1 1 d .
O9 O 0.6205(17) 0.8171(7) -0.3126(6) 0.010(2) Uiso 1 1 d .
O10 O 0.6458(16) 0.7213(7) -0.1545(6) 0.007(2) Uiso 1 1 d .
O11 O 0.9873(16) 0.7296(7) -0.1149(6) 0.006(2) Uiso 1 1 d .
O12 O 1.2723(16) 0.8036(6) 0.0736(6) 0.004(2) Uiso 1 1 d .
O13 O 1.3013(16) 0.7313(7) -0.0759(6) 0.005(2) Uiso 1 1 d .
O14 O 0.9513(16) 0.8826(7) -0.0209(6) 0.006(2) Uiso 1 1 d .
O15 O 0.5914(16) 0.7512(7) -0.0124(6) 0.007(2) Uiso 1 1 d .
O16 O 0.6296(16) 0.8173(7) -0.7499(6) 0.006(2) Uiso 1 1 d .
O17 O 0.8361(17) 0.4293(7) 0.2711(6) 0.009(2) Uiso 1 1 d .
O18 O 0.9605(16) 0.6637(7) 0.0747(6) 0.009(2) Uiso 1 1 d .
O19 O 0.8582(16) 0.5965(7) -0.1356(6) 0.008(2) Uiso 1 1 d .
O20 O 0.3155(17) 0.6761(7) -0.6597(6) 0.009(2) Uiso 1 1 d .
O21 O 0.5242(18) 0.8641(8) -0.4754(7) 0.017(3) Uiso 1 1 d .
O22 O 0.6505(17) 0.5973(7) -0.2990(6) 0.009(2) Uiso 1 1 d .
O23 O 0.9565(17) 0.7492(7) -0.5574(6) 0.010(2) Uiso 1 1 d .
O24 O 0.3060(16) 0.8288(7) -0.7882(6) 0.006(2) Uiso 1 1 d .
O25 O 0.8817(17) 0.5034(7) -0.5927(7) 0.014(3) Uiso 1 1 d .
O26 O 0.2490(18) 0.8914(7) -0.6237(7) 0.015(3) Uiso 1 1 d .
O27 O 0.9638(17) 0.8362(7) 0.1659(6) 0.010(2) Uiso 1 1 d .
O28 O 1.2683(18) 0.5227(7) 0.0572(7) 0.014(3) Uiso 1 1 d .
O29 O -0.1994(16) 0.6490(7) -0.6271(6) 0.006(2) Uiso 1 1 d .
O30 O 0.7560(17) 0.5031(7) 0.1100(7) 0.013(3) Uiso 1 1 d .
O31 O 0.9104(17) 0.6052(7) -0.5003(7) 0.012(3) Uiso 1 1 d .
O32 O 0.3108(17) 0.7489(7) -0.4907(6) 0.011(3) Uiso 1 1 d .
O33 O 0.6707(17) 0.6076(7) 0.2464(7) 0.012(3) Uiso 1 1 d .
O34 O 1.1169(18) 0.5741(8) 0.2193(7) 0.017(3) Uiso 1 1 d .
O35 O 0.5265(17) 0.6122(7) -0.0461(6) 0.010(2) Uiso 1 1 d .
O36 O 0.5537(16) 0.9368(7) 0.1552(6) 0.007(2) Uiso 1 1 d .
O37 O 0.2134(17) 0.9450(7) 0.1205(6) 0.011(3) Uiso 1 1 d .
O38 O 0.433(2) 1.0663(9) 0.0941(8) 0.029(3) Uiso 1 1 d .
OW1 O 0.846(4) 0.9348(18) -0.4801(17) 0.034(7) Uiso 0.50 1 d P
OW2 O 0.566(9) 0.976(3) -0.415(3) 0.029(13) Uiso 0.25 1 d P
Cl1 Cl 0.776(3) 1.0479(15) 0.2985(15) 0.082(7) Uani 0.50 1 d P
Cl2 Cl 0.912(3) 1.0604(11) 0.2914(11) 0.062(5) Uani 0.50 1 d P
O39 O 0.146(3) 0.8978(13) -0.3659(12) 0.074(6) Uiso 1 1 d .
O40 O 0.798(4) 1.1064(19) 0.2212(18) 0.130(10) Uiso 1 1 d .
O41 O -0.119(5) 0.978(2) -0.7099(18) 0.130(10) Uiso 1 1 d .
O43 O 0.864(5) 0.948(2) -0.2710(19) 0.048(9) Uiso 0.50 1 d P
O44 O 0.572(10) 1.017(4) 0.349(4) 0.14(2) Uiso 0.50 1 d P

loop_
_atom_site_aniso_label
_atom_site_aniso_U_11
_atom_site_aniso_U_22
_atom_site_aniso_U_33
_atom_site_aniso_U_23
_atom_site_aniso_U_13
_atom_site_aniso_U_12
Np1 0.0049(3) 0.0106(4) 0.0039(3) -0.0034(3) -0.0017(2) 0.0012(3)
Np2 0.0056(3) 0.0156(4) 0.0039(3) -0.0038(3) -0.0018(2) 0.0015(3)
Np3 0.0072(3) 0.0121(4) 0.0052(3) -0.0033(3) -0.0014(2) 0.0011(3)
Np4 0.0051(3) 0.0149(4) 0.0032(3) -0.0036(3) -0.0012(2) 0.0009(3)
Na1 0.009(4) 0.026(5) 0.047(5) 0.002(4) -0.002(3) -0.002(3)
Cl1 0.085(15) 0.068(14) 0.088(14) -0.008(11) -0.011(14) 0.033(13)
Cl2 0.107(16) 0.037(9) 0.041(8) -0.016(7) -0.010(11) 0.013(11)

loop_
_atom_type_symbol
_atom_type_description
_atom_type_scat_dispersion_real
_atom_type_scat_dispersion_imag
_atom_type_scat_source
O O 0.0106 0.0060 'International Tables Vol C Tables 4.2.6.8 and 6.1.1.4'
Na Na 0.0362 0.0249 'International Tables Vol C Tables 4.2.6.8 and 6.1.1.4'
Np Np -11.4937 4.1493 'International Tables Vol C Tables 4.2.6.8 and 6.1.1.4'
B B 0.0013 0.0007 'International Tables Vol C Tables 4.2.6.8 and 6.1.1.4'
Cl Cl 0.1484 0.1585 'International Tables Vol C Tables 4.2.6.8 and 6.1.1.4'

loop_
_geom_angle_atom_site_label_1
_geom_angle_atom_site_label_2
_geom_angle_atom_site_label_3
_geom_angle
_geom_angle_site_symmetry_1
_geom_angle_site_symmetry_3
O14 Np1 O18 178.6(5) . .
O14 Np1 O12 88.9(4) . .
O18 Np1 O12 90.6(4) . .
O14 Np1 O7 90.1(4) . .
O18 Np1 O7 89.0(4) . .
O12 Np1 O7 120.4(3) . .
O14 Np1 O11 87.4(4) . .
O18 Np1 O11 94.0(4) . .
O12 Np1 O11 119.4(3) . .
O7 Np1 O11 120.1(3) . .
O14 Np1 O15 90.4(4) . .
O18 Np1 O15 90.0(4) . .
O12 Np1 O15 173.2(3) . .
O7 Np1 O15 52.9(3) . .
O11 Np1 O15 67.3(3) . .
O14 Np1 O13 93.8(4) . .
O18 Np1 O13 87.2(4) . .
O12 Np1 O13 67.7(3) . .
O7 Np1 O13 171.2(3) . .
O11 Np1 O13 52.3(3) . .
O15 Np1 O13 119.1(3) . .
O14 Np1 O27 87.8(4) . .
O18 Np1 O27 90.8(4) . .
O12 Np1 O27 54.9(3) . .
O7 Np1 O27 65.5(3) . .
O11 Np1 O27 172.6(3) . .
O15 Np1 O27 118.3(3) . .
O13 Np1 O27 122.5(3) . .
O14 Np1 B9 88.4(5) . .
O18 Np1 B9 91.3(5) . .
O12 Np1 B9 146.4(4) . .
O7 Np1 B9 26.2(4) . .
O11 Np1 B9 93.9(4) . .
O15 Np1 B9 26.8(4) . .
O13 Np1 B9 145.9(4) . .
O27 Np1 B9 91.6(4) . .
O14 Np1 B7 90.1(5) . .
O18 Np1 B7 91.3(5) . .
O12 Np1 B7 93.6(4) . .
O7 Np1 B7 146.0(4) . .
O11 Np1 B7 26.0(4) . .
O15 Np1 B7 93.2(4) . .
O13 Np1 B7 26.3(4) . .
O27 Np1 B7 148.4(4) . .
B9 Np1 B7 119.9(5) . .
O14 Np1 Na1 19.1(3) . 2_775
O18 Np1 Na1 161.8(3) . 2_775
O12 Np1 Na1 79.8(3) . 2_775
O7 Np1 Na1 109.2(3) . 2_775
O11 Np1 Na1 77.6(3) . 2_775
O15 Np1 Na1 101.4(3) . 2_775
O13 Np1 Na1 74.8(3) . 2_775
O27 Np1 Na1 96.1(3) . 2_775
B9 Np1 Na1 105.3(4) . 2_775
B7 Np1 Na1 74.0(4) . 2_775
O14 Np1 Na1 46.1(3) . .
O18 Np1 Na1 132.4(3) . .
O12 Np1 Na1 71.9(3) . .
O7 Np1 Na1 65.5(3) . .
O11 Np1 Na1 133.3(3) . .
O15 Np1 Na1 102.9(3) . .
O13 Np1 Na1 122.5(2) . .
O27 Np1 Na1 42.7(3) . .
B9 Np1 Na1 82.4(4) . .
B7 Np1 Na1 132.4(4) . .
Na1 Np1 Na1 59.1(2) 2_775 .
O26 Np2 O20 177.6(5) . .
O26 Np2 O23 91.7(4) . 1_455
O20 Np2 O23 85.9(4) . 1_455
O26 Np2 O24 88.7(4) . .
O20 Np2 O24 92.9(4) . .
O23 Np2 O24 120.4(4) 1_455 .
O26 Np2 O3 89.6(5) . .
O20 Np2 O3 91.2(4) . .
O23 Np2 O3 120.7(4) 1_455 .
O24 Np2 O3 118.9(3) . .
O26 Np2 O2 92.0(4) . .
O20 Np2 O2 87.0(4) . .
O23 Np2 O2 54.8(3) 1_455 .
O24 Np2 O2 65.7(3) . .
O3 Np2 O2 175.2(3) . .
O26 Np2 O32 87.9(4) . .
O20 Np2 O32 90.7(4) . .
O23 Np2 O32 66.5(4) 1_455 .
O24 Np2 O32 172.3(3) . .
O3 Np2 O32 54.2(3) . .
O2 Np2 O32 121.3(3) . .
O26 Np2 O16 91.4(4) . .
O20 Np2 O16 91.0(4) . .
O23 Np2 O16 173.7(3) 1_455 .
O24 Np2 O16 54.2(3) . .
O3 Np2 O16 64.8(3) . .
O2 Np2 O16 119.6(3) . .
O32 Np2 O16 119.1(3) . .
O26 Np2 B2 82.6(5) . .
O20 Np2 B2 97.1(5) . .
O23 Np2 B2 95.4(4) 1_455 .
O24 Np2 B2 143.4(4) . .
O3 Np2 B2 26.3(4) . .
O2 Np2 B2 149.6(4) . .
O32 Np2 B2 29.1(4) . .
O16 Np2 B2 90.4(4) . .
O26 Np2 B12 87.1(5) . .
O20 Np2 B12 95.1(5) . .
O23 Np2 B12 147.3(5) 1_455 .
O24 Np2 B12 26.9(4) . .
O3 Np2 B12 92.0(4) . .
O2 Np2 B12 92.6(4) . .
O32 Np2 B12 145.9(4) . .
O16 Np2 B12 27.6(4) . .
B2 Np2 B12 116.8(5) . .
O26 Np2 B4 97.8(5) . .
O20 Np2 B4 80.3(5) . .
O23 Np2 B4 27.1(4) 1_455 .
O24 Np2 B4 94.1(4) . .
O3 Np2 B4 146.4(4) . .
O2 Np2 B4 28.8(4) . .
O32 Np2 B4 93.2(4) . .
O16 Np2 B4 146.9(4) . .
B2 Np2 B4 122.2(5) . .
B12 Np2 B4 120.9(5) . .
O30 Np3 O34 176.2(5) . .
O30 Np3 O33 88.8(4) . .
O34 Np3 O33 87.5(5) . .
O30 Np3 O18 88.0(4) . .
O34 Np3 O18 92.1(5) . .
O33 Np3 O18 85.4(4) . .
O30 Np3 O17 89.1(4) . .
O34 Np3 O17 89.7(5) . .
O33 Np3 O17 78.2(4) . .
O18 Np3 O17 163.3(4) . .
O30 Np3 O19 87.7(4) . 2_765
O34 Np3 O19 95.3(5) . 2_765
O33 Np3 O19 147.3(4) . 2_765
O18 Np3 O19 127.0(3) . 2_765
O17 Np3 O19 69.3(4) . 2_765
O30 Np3 O28 100.2(4) . .
O34 Np3 O28 83.4(5) . .
O33 Np3 O28 157.0(4) . .
O18 Np3 O28 73.9(4) . .
O17 Np3 O28 122.8(4) . .
O19 Np3 O28 55.1(4) 2_765 .
O30 Np3 B15 95.4(5) . 2_765
O34 Np3 B15 88.3(5) . 2_765
O33 Np3 B15 172.2(5) . 2_765
O18 Np3 B15 101.4(5) . 2_765
O17 Np3 B15 95.2(5) . 2_765
O19 Np3 B15 27.0(5) 2_765 2_765
O28 Np3 B15 28.1(5) . 2_765
O22 Np4 O9 179.8(6) . .
O22 Np4 O5 87.1(4) . .
O9 Np4 O5 92.8(4) . .
O22 Np4 O6 91.7(4) . .
O9 Np4 O6 88.2(4) . .
O5 Np4 O6 120.1(3) . .
O22 Np4 O4 83.9(4) . 1_455
O9 Np4 O4 96.3(4) . 1_455
O5 Np4 O4 118.8(3) . 1_455
O6 Np4 O4 120.5(3) . 1_455
O22 Np4 O1 88.8(4) . .
O9 Np4 O1 91.4(4) . .
O5 Np4 O1 172.8(3) . .
O6 Np4 O1 65.9(3) . .
O4 Np4 O1 54.8(3) 1_455 .
O22 Np4 O10 96.4(4) . .
O9 Np4 O10 83.6(4) . .
O5 Np4 O10 55.3(3) . .
O6 Np4 O10 170.3(3) . .
O4 Np4 O10 65.9(3) 1_455 .
O1 Np4 O10 119.5(3) . .
O22 Np4 O8 87.3(4) . .
O9 Np4 O8 92.5(4) . .
O5 Np4 O8 65.3(3) . .
O6 Np4 O8 54.9(3) . .
O4 Np4 O8 170.0(3) 1_455 .
O1 Np4 O8 120.4(3) . .
O10 Np4 O8 120.1(3) . .
O22 Np4 B3 85.6(5) . .
O9 Np4 B3 94.3(5) . .
O5 Np4 B3 28.9(4) . .
O6 Np4 B3 148.9(4) . .
O4 Np4 B3 90.0(4) 1_455 .
O1 Np4 B3 144.8(4) . .
O10 Np4 B3 27.8(4) . .
O8 Np4 B3 94.0(4) . .
O22 Np4 B1 84.8(5) . .
O9 Np4 B1 95.1(5) . .
O5 Np4 B1 93.4(4) . .
O6 Np4 B1 27.3(4) . .
O4 Np4 B1 145.1(4) 1_455 .
O1 Np4 B1 92.1(4) . .
O10 Np4 B1 148.4(4) . .
O8 Np4 B1 28.3(4) . .
B3 Np4 B1 121.8(5) . .
O36 Na1 O40 98.0(8) . .
O36 Na1 O37 124.2(5) . 1_655
O40 Na1 O37 108.5(8) . 1_655
O36 Na1 O14 142.8(5) . 2_775
O40 Na1 O14 91.2(8) . 2_775
O37 Na1 O14 85.8(4) 1_655 2_775
O36 Na1 O27 70.9(4) . .
O40 Na1 O27 118.9(8) . .
O37 Na1 O27 53.3(4) 1_655 .
O14 Na1 O27 134.0(4) 2_775 .
O36 Na1 O41 83.7(7) . 1_656
O40 Na1 O41 51.8(9) . 1_656
O37 Na1 O41 76.5(7) 1_655 1_656
O14 Na1 O41 128.4(7) 2_775 1_656
O27 Na1 O41 67.2(7) . 1_656
O36 Na1 O38 50.5(4) . .
O40 Na1 O38 82.8(8) . .
O37 Na1 O38 168.6(5) 1_655 .
O14 Na1 O38 95.7(4) 2_775 .
O27 Na1 O38 120.4(4) . .
O41 Na1 O38 110.8(7) 1_656 .
O36 Na1 Cl1 83.9(6) . .
O40 Na1 Cl1 28.8(8) . .
O37 Na1 Cl1 96.5(5) 1_655 .
O14 Na1 Cl1 116.9(6) 2_775 .
O27 Na1 Cl1 90.6(5) . .
O41 Na1 Cl1 24.7(7) 1_656 .
O38 Na1 Cl1 92.9(5) . .
O36 Na1 Cl2 99.9(5) . .
O40 Na1 Cl2 30.0(8) . .
O37 Na1 Cl2 83.3(5) 1_655 .
O14 Na1 Cl2 105.6(5) 2_775 .
O27 Na1 Cl2 91.0(5) . .
O41 Na1 Cl2 25.4(7) 1_656 .
O38 Na1 Cl2 107.1(5) . .
Cl1 Na1 Cl2 16.8(4) . .
O36 Na1 B11 24.9(5) . .
O40 Na1 B11 92.8(8) . .
O37 Na1 B11 147.2(6) 1_655 .
O14 Na1 B11 119.2(5) 2_775 .
O27 Na1 B11 94.8(5) . .
O41 Na1 B11 99.6(7) 1_656 .
O38 Na1 B11 25.7(4) . .
Cl1 Na1 B11 90.5(6) . .
Cl2 Na1 B11 107.2(6) . .
O36 Na1 B14 98.4(5) . 1_655
O40 Na1 B14 117.2(8) . 1_655
O37 Na1 B14 25.8(4) 1_655 1_655
O14 Na1 B14 109.3(5) 2_775 1_655
O27 Na1 B14 27.5(4) . 1_655
O41 Na1 B14 70.5(7) 1_656 1_655
O38 Na1 B14 146.7(5) . 1_655
Cl1 Na1 B14 94.8(5) . 1_655
Cl2 Na1 B14 87.4(5) . 1_655
B11 Na1 B14 121.8(6) . 1_655
O36 Na1 Np1 134.0(4) . 2_775
O40 Na1 Np1 81.6(7) . 2_775
O37 Na1 Np1 98.6(3) 1_655 2_775
O14 Na1 Np1 14.1(3) 2_775 2_775
O27 Na1 Np1 148.1(3) . 2_775
O41 Na1 Np1 126.2(7) 1_656 2_775
O38 Na1 Np1 84.2(3) . 2_775
Cl1 Na1 Np1 109.4(5) . 2_775
Cl2 Na1 Np1 101.3(4) . 2_775
B11 Na1 Np1 109.2(4) . 2_775
B14 Na1 Np1 122.9(4) 1_655 2_775
O6 B1 O23 110.9(14) . .
O6 B1 O8 104.2(12) . .
O23 B1 O8 115.3(14) . .
O6 B1 O31 111.2(13) . .
O23 B1 O31 108.9(13) . .
O8 B1 O31 106.3(13) . .
O6 B1 Np4 49.5(7) . .
O23 B1 Np4 141.0(11) . .
O8 B1 Np4 56.6(7) . .
O31 B1 Np4 109.9(10) . .
O3 B2 O6 113.4(14) . .
O3 B2 O21 110.4(14) . .
O6 B2 O21 112.7(14) . .
O3 B2 O32 102.8(13) . .
O6 B2 O32 110.4(14) . .
O21 B2 O32 106.6(13) . .
O3 B2 Np2 49.8(8) . .
O6 B2 Np2 141.5(11) . .
O21 B2 Np2 105.8(10) . .
O32 B2 Np2 56.1(7) . .
O10 B3 O5 107.5(14) . .
O10 B3 O11 116.2(13) . .
O5 B3 O11 109.8(13) . .
O10 B3 O19 109.7(13) . .
O5 B3 O19 106.9(13) . .
O11 B3 O19 106.5(13) . .
O10 B3 Np4 59.2(8) . .
O5 B3 Np4 52.0(7) . .
O11 B3 Np4 147.7(11) . .
O19 B3 Np4 104.8(9) . .
O3 B4 O23 111.6(12) 1_455 1_455
O3 B4 O29 111.5(13) 1_455 .
O23 B4 O29 110.8(13) 1_455 .
O3 B4 O2 113.4(13) 1_455 .
O23 B4 O2 100.1(12) 1_455 .
O29 B4 O2 108.9(12) . .
O3 B4 Np2 139.5(11) 1_455 .
O23 B4 Np2 47.7(7) 1_455 .
O29 B4 Np2 108.8(9) . .
O2 B4 Np2 54.9(7) . .
O5 B5 O1 115.1(15) 1_455 .
O5 B5 O17 113.1(14) 1_455 2_665
O1 B5 O17 109.7(14) . 2_665
O5 B5 O4 109.6(14) 1_455 1_455
O1 B5 O4 101.9(13) . 1_455
O17 B5 O4 106.4(14) 2_665 1_455
O25 B6 O29 122.0(15) . 1_655
O25 B6 O31 119.0(15) . .
O29 B6 O31 119.0(15) 1_655 .
O4 B7 O13 127.3(15) . .
O4 B7 O11 121.9(14) . .
O13 B7 O11 110.4(13) . .
O4 B7 Np1 172.6(12) . .
O13 B7 Np1 58.5(7) . .
O11 B7 Np1 52.0(7) . .
O32 B8 O1 120.5(15) . .
O32 B8 O8 121.5(15) . 1_455
O1 B8 O8 117.9(14) . 1_455
O7 B9 O15 113.2(14) . .
O7 B9 O12 120.5(14) . 1_455
O15 B9 O12 126.1(14) . 1_455
O7 B9 Np1 53.1(7) . .
O15 B9 Np1 60.5(8) . .
O12 B9 Np1 168.2(12) 1_455 .
O2 B10 O27 125.3(15) . 1_454
O2 B10 O16 117.5(14) . 1_455
O27 B10 O16 117.2(14) 1_454 1_455
O37 B11 O38 124.1(17) . .
O37 B11 O36 119.1(16) . .
O38 B11 O36 116.6(16) . .
O37 B11 Na1 159.4(13) . .
O38 B11 Na1 72.3(10) . .
O36 B11 Na1 45.0(8) . .
O36 B12 O16 114.4(15) 1_554 .
O36 B12 O24 112.3(15) 1_554 .
O16 B12 O24 104.9(13) . .
O36 B12 O7 106.4(13) 1_554 1_554
O16 B12 O7 110.1(14) . 1_554
O24 B12 O7 108.7(14) . 1_554
O36 B12 Np2 123.1(11) 1_554 .
O16 B12 Np2 56.4(8) . .
O24 B12 Np2 49.2(7) . .
O7 B12 Np2 130.2(11) 1_554 .
O10 B13 O13 110.9(13) . 1_455
O10 B13 O15 112.7(13) . .
O13 B13 O15 109.1(12) 1_455 .
O10 B13 O35 109.6(12) . .
O13 B13 O35 107.5(12) 1_455 .
O15 B13 O35 106.8(12) . .
O37 B14 O27 110.2(13) . 1_455
O37 B14 O24 109.9(13) . 1_556
O27 B14 O24 114.8(13) 1_455 1_556
O37 B14 O12 109.7(12) . 1_455
O27 B14 O12 103.5(12) 1_455 1_455
O24 B14 O12 108.6(13) 1_556 1_455
O37 B14 Na1 46.3(7) . 1_455
O27 B14 Na1 64.0(8) 1_455 1_455
O24 B14 Na1 132.5(10) 1_556 1_455
O12 B14 Na1 118.0(10) 1_455 1_455
O35 B15 O19 122.9(17) . .
O35 B15 O28 125.6(16) . 2_765
O19 B15 O28 111.3(15) . 2_765
O35 B15 Np3 173.1(13) . 2_765
O19 B15 Np3 54.9(8) . 2_765
O28 B15 Np3 56.5(8) 2_765 2_765
B8 O1 B5 122.1(13) . .
B8 O1 Np4 139.5(10) . .
B5 O1 Np4 98.2(9) . .
B10 O2 B4 125.2(13) . .
B10 O2 Np2 138.4(10) . .
B4 O2 Np2 96.3(8) . .
B2 O3 B4 117.5(13) . 1_655
B2 O3 Np2 103.9(10) . .
B4 O3 Np2 131.8(9) 1_655 .
B7 O4 B5 122.1(13) . 1_655
B7 O4 Np4 132.5(10) . 1_655
B5 O4 Np4 99.4(9) 1_655 1_655
B5 O5 B3 116.4(13) 1_655 .
B5 O5 Np4 135.7(10) 1_655 .
B3 O5 Np4 99.1(9) . .
B1 O6 B2 120.5(12) . .
B1 O6 Np4 103.2(9) . .
B2 O6 Np4 126.2(9) . .
B9 O7 B12 121.0(13) . 1_556
B9 O7 Np1 100.7(9) . .
B12 O7 Np1 135.2(10) 1_556 .
B8 O8 B1 124.8(12) 1_655 .
B8 O8 Np4 139.2(10) 1_655 .
B1 O8 Np4 95.1(8) . .
B3 O10 B13 115.7(13) . .
B3 O10 Np4 93.0(9) . .
B13 O10 Np4 140.3(9) . .
B7 O11 B3 116.6(12) . .
B7 O11 Np1 102.0(9) . .
B3 O11 Np1 137.8(9) . .
B9 O12 B14 118.6(12) 1_655 1_655
B9 O12 Np1 138.3(9) 1_655 .
B14 O12 Np1 102.9(9) 1_655 .
B7 O13 B13 123.5(12) . 1_655
B7 O13 Np1 95.2(9) . .
B13 O13 Np1 139.7(9) 1_655 .
Np1 O14 Na1 146.8(6) . 2_775
B9 O15 B13 131.0(12) . .
B9 O15 Np1 92.8(9) . .
B13 O15 Np1 135.3(9) . .
B10 O16 B12 121.9(13) 1_655 .
B10 O16 Np2 142.0(9) 1_655 .
B12 O16 Np2 96.1(9) . .
B5 O17 Np3 130.9(9) 2_665 .
Np1 O18 Np3 168.4(6) . .
B15 O19 B3 118.8(13) . .
B15 O19 Np3 98.1(11) . 2_765
B3 O19 Np3 143.0(9) . 2_765
B1 O23 B4 106.0(12) . 1_655
B1 O23 Np2 138.8(10) . 1_655
B4 O23 Np2 105.2(8) 1_655 1_655
B12 O24 B14 109.0(12) . 1_554
B12 O24 Np2 103.8(9) . .
B14 O24 Np2 146.4(9) 1_554 .
B10 O27 B14 126.6(13) 1_656 1_655
B10 O27 Np1 128.9(10) 1_656 .
B14 O27 Np1 95.0(8) 1_655 .
B10 O27 Na1 109.5(10) 1_656 .
B14 O27 Na1 88.5(9) 1_655 .
Np1 O27 Na1 98.3(4) . .
B15 O28 Np3 95.3(10) 2_765 .
B6 O29 B4 121.8(13) 1_455 .
B6 O31 B1 116.3(13) . .
B8 O32 B2 124.9(13) . .
B8 O32 Np2 140.3(11) . .
B2 O32 Np2 94.8(9) . .
B15 O35 B13 118.4(13) . .
B11 O36 B12 119.3(14) . 1_556
B11 O36 Na1 110.1(11) . .
B12 O36 Na1 128.4(10) 1_556 .
B11 O37 B14 121.6(14) . .
B11 O37 Na1 127.1(11) . 1_455
B14 O37 Na1 107.9(9) . 1_455
B11 O38 Na1 82.0(10) . .
Cl2 Cl1 O41 74(2) . 1_656
Cl2 Cl1 O44 153(4) . .
O41 Cl1 O44 101(3) 1_656 .
Cl2 Cl1 O40 79(3) . .
O41 Cl1 O40 114(2) 1_656 .
O44 Cl1 O40 126(3) . .
Cl2 Cl1 O39 61(2) . 2_675
O41 Cl1 O39 112(2) 1_656 2_675
O44 Cl1 O39 99(3) . 2_675
O40 Cl1 O39 105(2) . 2_675
Cl2 Cl1 Na1 86(2) . .
O41 Cl1 Na1 69.4(17) 1_656 .
O44 Cl1 Na1 117(3) . .
O40 Cl1 Na1 49.3(13) . .
O39 Cl1 Na1 143.5(15) 2_675 .
Cl1 Cl2 O41 66(2) . 1_656
Cl1 Cl2 O43 160(3) . 2_775
O41 Cl2 O43 95(2) 1_656 2_775
Cl1 Cl2 O39 86(2) . 2_675
O41 Cl2 O39 121(2) 1_656 2_675
O43 Cl2 O39 109(2) 2_775 2_675
Cl1 Cl2 O40 67(2) . .
O41 Cl2 O40 104(2) 1_656 .
O43 Cl2 O40 116(2) 2_775 .
O39 Cl2 O40 110.6(17) 2_675 .
Cl1 Cl2 Na1 77(2) . .
O41 Cl2 Na1 66.2(14) 1_656 .
O43 Cl2 Na1 91.2(15) 2_775 .
O39 Cl2 Na1 156.3(15) 2_675 .
O40 Cl2 Na1 47.6(11) . .
Cl2 O39 Cl1 33.1(10) 2_675 2_675
Cl1 O40 Cl2 33.7(11) . .
Cl1 O40 Na1 102.0(18) . .
Cl2 O40 Na1 102.4(15) . .
Cl1 O41 Cl2 40.3(14) 1_454 1_454
Cl1 O41 Na1 86.0(19) 1_454 1_454
Cl2 O41 Na1 88.4(16) 1_454 1_454
OW2 O44 Cl1 146(6) 2_675 .

loop_
_geom_bond_atom_site_label_1
_geom_bond_atom_site_label_2
_geom_bond_distance
_geom_bond_site_symmetry_2
Np1 O14 1.799(11) .
Np1 O18 1.867(11) .
Np1 O12 2.418(10) .
Np1 O7 2.437(10) .
Np1 O11 2.467(10) .
Np1 O15 2.608(10) .
Np1 O13 2.622(10) .
Np1 O27 2.642(11) .
Np1 B9 2.994(17) .
Np1 B7 3.064(17) .
Np1 Na1 4.041(8) 2_775
Np1 Na1 4.156(8) .
Np2 O26 1.748(12) .
Np2 O20 1.759(11) .
Np2 O23 2.391(10) 1_455
Np2 O24 2.423(10) .
Np2 O3 2.435(10) .
Np2 O2 2.567(11) .
Np2 O32 2.578(11) .
Np2 O16 2.601(10) .
Np2 B2 3.096(19) .
Np2 B12 3.106(19) .
Np2 B4 3.118(17) .
Np3 O30 1.757(11) .
Np3 O34 1.759(12) .
Np3 O33 2.336(11) .
Np3 O18 2.349(11) .
Np3 O17 2.387(11) .
Np3 O19 2.447(11) 2_765
Np3 O28 2.480(11) .
Np3 B15 2.96(2) 2_765
Np4 O22 1.727(11) .
Np4 O9 1.732(11) .
Np4 O5 2.381(10) .
Np4 O6 2.405(10) .
Np4 O4 2.503(10) 1_455
Np4 O1 2.562(11) .
Np4 O10 2.564(10) .
Np4 O8 2.580(10) .
Np4 B3 2.982(18) .
Np4 B1 3.079(17) .
Na1 O36 2.348(13) .
Na1 O40 2.36(3) .
Na1 O37 2.406(13) 1_655
Na1 O14 2.414(13) 2_775
Na1 O27 2.850(13) .
Na1 O41 2.85(3) 1_656
Na1 O38 3.002(15) .
Na1 Cl1 3.04(3) .
Na1 Cl2 3.117(19) .
Na1 B11 3.12(2) .
Na1 B14 3.17(2) 1_655
Na1 Np1 4.041(8) 2_775
B1 O6 1.45(2) .
B1 O23 1.46(2) .
B1 O8 1.47(2) .
B1 O31 1.48(2) .
B2 O3 1.41(2) .
B2 O6 1.48(2) .
B2 O21 1.49(2) .
B2 O32 1.51(2) .
B3 O10 1.39(2) .
B3 O5 1.46(2) .
B3 O11 1.47(2) .
B3 O19 1.51(2) .
B4 O3 1.432(19) 1_455
B4 O23 1.47(2) 1_455
B4 O29 1.47(2) .
B4 O2 1.51(2) .
B5 O5 1.42(2) 1_455
B5 O1 1.48(2) .
B5 O17 1.49(2) 2_665
B5 O4 1.52(2) 1_455
B6 O25 1.35(2) .
B6 O29 1.36(2) 1_655
B6 O31 1.40(2) .
B7 O4 1.356(19) .
B7 O13 1.363(19) .
B7 O11 1.375(19) .
B8 O32 1.34(2) .
B8 O1 1.37(2) .
B8 O8 1.38(2) 1_455
B9 O7 1.35(2) .
B9 O15 1.351(19) .
B9 O12 1.376(19) 1_455
B10 O2 1.35(2) .
B10 O27 1.35(2) 1_454
B10 O16 1.41(2) 1_455
B11 O37 1.35(2) .
B11 O38 1.37(2) .
B11 O36 1.40(2) .
B12 O36 1.44(2) 1_554
B12 O16 1.45(2) .
B12 O24 1.45(2) .
B12 O7 1.51(2) 1_554
B13 O10 1.429(19) .
B13 O13 1.440(19) 1_455
B13 O15 1.470(19) .
B13 O35 1.52(2) .
B14 O37 1.45(2) .
B14 O27 1.46(2) 1_455
B14 O24 1.47(2) 1_556
B14 O12 1.519(19) 1_455
B14 Na1 3.17(2) 1_455
B15 O35 1.35(2) .
B15 O19 1.36(2) .
B15 O28 1.40(2) 2_765
B15 Np3 2.96(2) 2_765
O3 B4 1.432(19) 1_655
O4 B5 1.52(2) 1_655
O4 Np4 2.503(10) 1_655
O5 B5 1.42(2) 1_655
O7 B12 1.51(2) 1_556
O8 B8 1.38(2) 1_655
O12 B9 1.376(19) 1_655
O12 B14 1.519(19) 1_655
O13 B13 1.440(19) 1_655
O14 Na1 2.414(13) 2_775
O16 B10 1.41(2) 1_655
O17 B5 1.49(2) 2_665
O19 Np3 2.447(11) 2_765
O23 B4 1.47(2) 1_655
O23 Np2 2.391(10) 1_655
O24 B14 1.47(2) 1_554
O27 B10 1.35(2) 1_656
O27 B14 1.46(2) 1_655
O28 B15 1.40(2) 2_765
O29 B6 1.36(2) 1_455
O36 B12 1.44(2) 1_556
O37 Na1 2.406(13) 1_455
OW2 O44 1.29(7) 2_675
Cl1 Cl2 0.90(2) .
Cl1 O41 1.27(3) 1_656
Cl1 O44 1.50(6) .
Cl1 O40 1.50(3) .
Cl1 O39 1.65(3) 2_675
Cl2 O41 1.34(3) 1_656
Cl2 O43 1.42(4) 2_775
Cl2 O39 1.44(3) 2_675
Cl2 O40 1.60(3) .
O39 Cl2 1.44(3) 2_675
O39 Cl1 1.65(3) 2_675
O41 Cl1 1.27(3) 1_454
O41 Cl2 1.34(3) 1_454
O41 Na1 2.85(3) 1_454
O43 Cl2 1.42(4) 2_775
O44 OW2 1.29(7) 2_675
